data_4032387
loop_
_publ_author_name
'Naidu, Gonna Somu'
'Singh, Rekha'
'Kumar, Mukesh'
'Ghosh, Sunil K.'

_publ_section_title
;
 Tuning the Stability and the Reactivity of Substituted [3]Dendralenes for
 Quick Access to Diverse Copiously Functionalized Fused Polycycles with
 Step and Atom Economy.
;
_journal_issue 7
_journal_name_full 'The Journal of organic chemistry'
_journal_page_first 3648
_journal_page_last 3658
_journal_paper_doi 10.1021/acs.joc.7b00169
_journal_volume 82
_journal_year 2017
_chemical_formula_moiety 'C30 H28 N2 O6'
_chemical_formula_sum 'C30 H28 N2 O6'
_chemical_formula_weight 512.54
_space_group_crystal_system monoclinic
_space_group_IT_number 14
_space_group_name_Hall '-P 2ybc'
_space_group_name_H-M_alt 'P 1 21/c 1'
_symmetry_space_group_name_Hall '-P 2ybc'
_symmetry_space_group_name_H-M 'P 1 21/c 1'
_atom_sites_solution_hydrogens geom
_audit_creation_date 2017-01-03
_audit_creation_method
;
Olex2 1.2
(compiled 2015.09.30 svn.r3233 for OlexSys, GUI svn.r5103)
;
_cell_angle_alpha 90
_cell_angle_beta 95.255(13)
_cell_angle_gamma 90
_cell_formula_units_Z 4
_cell_length_a 12.5019(14)
_cell_length_b 21.1909(18)
_cell_length_c 10.0757(15)
_cell_measurement_reflns_used 3870
_cell_measurement_temperature 293
_cell_measurement_theta_max 67.7000
_cell_measurement_theta_min 3.5620
_cell_volume 2658.1(5)
_computing_cell_refinement 'CrysAlisPro 1.171.38.41 (Rigaku OD, 2015)'
_computing_data_collection 'CrysAlisPro 1.171.38.41 (Rigaku OD, 2015)'
_computing_data_reduction 'CrysAlisPro 1.171.38.41 (Rigaku OD, 2015)'
_computing_molecular_graphics 'Olex2 (Dolomanov et al., 2009)'
_computing_publication_material 'Olex2 (Dolomanov et al., 2009)'
_computing_structure_refinement 'ShelXL (Sheldrick, 2015)'
_computing_structure_solution 'ShelXT (Sheldrick, 2015)'
_diffrn_ambient_temperature 293
_diffrn_detector 'CCD plate'
_diffrn_detector_area_resol_mean 4.1600
_diffrn_detector_type Titan
_diffrn_measured_fraction_theta_full 0.997
_diffrn_measured_fraction_theta_max 0.968
_diffrn_measurement_details
;
List of Runs (angles in degrees, time in seconds):

  # Type    Start    End  Width  t~exp~   \w     \q     \k     \f   Frames
--------------------------------------------------------------------------
  1  \w    -65.00  25.00   1.00    2.81    --  -42.79  57.00-180.00   90
  2  \w     19.00  79.00   1.00    2.81    --   42.79-126.00  30.00   60
  3  \w     43.00 120.00   1.00   11.23    --  102.90 -61.00  90.00   77
  4  \w     98.00 129.00   1.00   11.23    --  102.90 -30.00  30.00   31
  5  \w     77.00 156.00   1.00   11.23    --  102.90  30.00   0.00   79
  6  \w     85.00 145.00   1.00   11.23    --  102.90  45.00 120.00   60
  7  \w     42.00  69.00   1.00   18.00    --  102.90 -30.00  30.00   27
  8  \w     44.00 134.00   1.00   18.00    --  102.90 -77.00 -30.00   90
  9  \w     78.00 153.00   1.00   18.00    --  102.90  45.00-150.00   75
 10  \w   -114.00 -87.00   1.00    3.00    --  -42.79 -99.00-180.00   27
 11  \w   -121.00 -93.00   1.00    3.00    --  -42.79 -99.00 -90.00   28
 12  \w   -122.00 -97.00   1.00    3.00    --  -42.79 -99.00  90.00   25
 13  \w     39.00  66.00   1.00    3.00    --   43.29  57.00-120.00   27
 14  \w     19.00 108.00   1.00    3.00    --   43.29  57.00-180.00   89
 15  \w     24.00  95.00   1.00    3.00    --   43.29  57.00  90.00   71
 16  \w     76.00 134.00   1.00   18.00    --  102.90  61.00-120.00   58
 17  \w     30.00  76.00   1.00   18.00    --  102.90 -30.00   0.00   46
 18  \w     93.00 128.00   1.00   18.00    --  102.90 -30.00   0.00   35
 19  \w     78.00 110.00   1.00   18.00    --  102.90  45.00-180.00   32
 20  \w     23.00  56.00   1.00   18.00    --  102.90 -95.00-150.00   33
 21  \w     78.00 104.00   1.00   18.00    --  102.90  77.00 150.00   26
 22  \w     39.00  65.00   1.00   18.00    --  102.90 -95.00  30.00   26
 23  \w     85.00 103.00   1.00   18.00    --  102.90 -95.00  30.00   18
 24  \w     82.00 107.00   1.00   18.00    --  102.90  61.00-150.00   25
 25  \w     80.00 106.00   1.00   18.00    --  102.90  61.00-180.00   26
 26  \w     74.00  99.00   1.00   18.00    --  102.90  77.00-180.00   25
 27  \w     84.00 102.00   1.00   18.00    --  102.90-125.00-180.00   18
 28  \w     55.00 134.00   1.00   18.00    --  102.90 -15.00-120.00   79
 29  \w    133.00 158.00   1.00   18.00    --  102.90  61.00 -30.00   25
;
_diffrn_measurement_device 'four-circle diffractometer'
_diffrn_measurement_device_type 'SuperNova, Single source at offset, Titan'
_diffrn_measurement_method '\w scans'
_diffrn_orient_matrix_type 'CrysAlisPro convention (1999,Acta A55,543-557)'
_diffrn_orient_matrix_UB_11 0.0605435000
_diffrn_orient_matrix_UB_12 -0.0450354000
_diffrn_orient_matrix_UB_13 0.1008403000
_diffrn_orient_matrix_UB_21 0.0726711000
_diffrn_orient_matrix_UB_22 -0.0209346000
_diffrn_orient_matrix_UB_23 -0.1072856000
_diffrn_orient_matrix_UB_31 0.0798868000
_diffrn_orient_matrix_UB_32 0.0531328000
_diffrn_orient_matrix_UB_33 0.0434196000
_diffrn_radiation_monochromator mirror
_diffrn_radiation_probe x-ray
_diffrn_radiation_type CuK\a
_diffrn_radiation_wavelength 1.54184
_diffrn_reflns_av_R_equivalents 0.0738
_diffrn_reflns_av_unetI/netI 0.0409
_diffrn_reflns_Laue_measured_fraction_full 0.997
_diffrn_reflns_Laue_measured_fraction_max 0.968
_diffrn_reflns_limit_h_max 15
_diffrn_reflns_limit_h_min -14
_diffrn_reflns_limit_k_max 25
_diffrn_reflns_limit_k_min -25
_diffrn_reflns_limit_l_max 12
_diffrn_reflns_limit_l_min -12
_diffrn_reflns_number 20335
_diffrn_reflns_point_group_measured_fraction_full 0.997
_diffrn_reflns_point_group_measured_fraction_max 0.968
_diffrn_reflns_theta_full 67.684
_diffrn_reflns_theta_max 73.613
_diffrn_reflns_theta_min 3.550
_diffrn_source 'micro-focus sealed X-ray tube'
_diffrn_source_type 'SuperNova (Cu) X-ray Source'
_exptl_absorpt_coefficient_mu 0.735
_exptl_absorpt_correction_T_max 0.916
_exptl_absorpt_correction_T_min 0.769
_exptl_absorpt_correction_type gaussian
_exptl_absorpt_process_details
;
CrysAlisPro 1.171.38.41 (Rigaku Oxford Diffraction, 2015)
Numerical absorption correction based on gaussian integration over
            a multifaceted crystal model
Empirical absorption correction using spherical harmonics,
 implemented in SCALE3 ABSPACK scaling algorithm.
;
_exptl_crystal_colour colourless
_exptl_crystal_colour_primary colourless
_exptl_crystal_density_diffrn 1.281
_exptl_crystal_description plate
_exptl_crystal_F_000 1080
_exptl_crystal_size_max 0.443
_exptl_crystal_size_mid 0.379
_exptl_crystal_size_min 0.15
_refine_diff_density_max 0.410
_refine_diff_density_min -0.192
_refine_diff_density_rms 0.052
_refine_ls_extinction_method none
_refine_ls_goodness_of_fit_ref 1.043
_refine_ls_hydrogen_treatment constr
_refine_ls_matrix_type full
_refine_ls_number_parameters 345
_refine_ls_number_reflns 5205
_refine_ls_number_restraints 85
_refine_ls_restrained_S_all 1.045
_refine_ls_R_factor_all 0.1563
_refine_ls_R_factor_gt 0.1024
_refine_ls_shift/su_max 0.001
_refine_ls_shift/su_mean 0.000
_refine_ls_structure_factor_coef Fsqd
_refine_ls_weighting_details 'w=1/[\s^2^(Fo^2^)+(0.1770P)^2^+1.1966P] where P=(Fo^2^+2Fc^2^)/3'
_refine_ls_weighting_scheme calc
_refine_ls_wR_factor_gt 0.3016
_refine_ls_wR_factor_ref 0.3586
_reflns_Friedel_coverage 0.000
_reflns_number_gt 2750
_reflns_number_total 5205
_reflns_threshold_expression 'I > 2\s(I)'
_cod_data_source_file jo7b00169_si_002.cif
_cod_data_source_block compound_8a
_cod_depositor_comments 'Adding full bibliography for 4032384--4032390.cif.'
_cod_database_code 4032387
_chemical_oxdiff_formula 'C30 H28 N2 O6'
_shelx_space_group_comment
;
The symmetry employed for this shelxl refinement is uniquely defined
by the following loop, which should always be used as a source of
symmetry information in preference to the above space-group names.
They are only intended as comments.
;
_reflns_odcompleteness_completeness 99.98
_reflns_odcompleteness_iscentric 1
_reflns_odcompleteness_theta 66.97
_olex2_refinement_description
;
1. Fixed Uiso
 At 1.2 times of:
  All C(H) groups, All C(H,H) groups
 At 1.5 times of:
  All C(H,H,H) groups
2. Restrained distances
 C17-C16
 1.54 with sigma of 0.02
3. Uiso/Uaniso restraints and constraints
C3 \\sim C4 \\sim C5 \\sim C6 \\sim C1 \\sim C2: within 1.7A with sigma of 0.04
and sigma for terminal atoms of 0.08
C29 \\sim C28 \\sim C27 \\sim C26 \\sim C25 \\sim C30: within 1.7A with sigma
of 0.04 and sigma for terminal atoms of 0.08
C14 \\sim C13: within 1.7A with sigma of 0.02 and sigma for terminal atoms of
0.04
C17 \\sim C16: within 1.7A with sigma of 0.02 and sigma for terminal atoms of
0.04
4.a Ternary CH refined with riding coordinates:
 C8(H8), C9(H9), C14(H14), C18(H18), C20(H20), C21(H21)
4.b Secondary CH2 refined with riding coordinates:
 C11(H11A,H11B), C16(H16A,H16B), C22(H22A,H22B)
4.c Aromatic/amide H refined with riding coordinates:
 C1(H1), C2(H2), C3(H3), C4(H4), C5(H5), C26(H26), C27(H27), C28(H28),
 C29(H29), C30(H30)
4.d Idealised Me refined as rotating group:
 C17(H17A,H17B,H17C), C19(H19A,H19B,H19C)
;
_shelx_shelxl_version_number 2014/7
_olex2_date_sample_data_collection 2016-06-27
_olex2_submission_special_instructions 'No special instructions were received'
_oxdiff_exptl_absorpt_empirical_details
;
Empirical correction (ABSPACK) includes:
- Absorption correction using spherical harmonics
- Frame scaling
;
_oxdiff_exptl_absorpt_empirical_full_max 4.369
_oxdiff_exptl_absorpt_empirical_full_min 0.136

loop_
_space_group_symop_operation_xyz
'x, y, z'
'-x, y+1/2, -z+1/2'
'-x, -y, -z'
'x, -y-1/2, z-1/2'

loop_
_atom_site_label
_atom_site_type_symbol
_atom_site_fract_x
_atom_site_fract_y
_atom_site_fract_z
_atom_site_U_iso_or_equiv
_atom_site_adp_type
_atom_site_occupancy
_atom_site_site_symmetry_order
_atom_site_calc_flag
_atom_site_refinement_flags_posn
_atom_site_refinement_flags_adp
O1 O 0.8429(3) 0.6589(2) 0.6654(5) 0.1244(14) Uani 1 1 d . .
O2 O 0.9795(3) 0.53503(16) 0.3561(4) 0.1104(12) Uani 1 1 d . .
O3 O 0.6612(4) 0.6759(3) 0.1050(5) 0.1481(18) Uani 1 1 d . .
O4 O 0.8113(4) 0.6223(3) 0.1186(5) 0.1528(19) Uani 1 1 d . .
O5 O 0.3882(3) 0.56302(15) 0.4953(4) 0.1081(11) Uani 1 1 d . .
O6 O 0.4167(4) 0.73247(19) 0.2295(6) 0.1366(16) Uani 1 1 d . .
N1 N 0.9317(3) 0.60520(17) 0.5135(4) 0.0907(11) Uani 1 1 d . .
N2 N 0.3937(3) 0.63903(16) 0.3351(5) 0.0912(11) Uani 1 1 d . .
C1 C 1.0330(6) 0.6868(3) 0.4144(8) 0.132(2) Uani 1 1 d . U
H1 H 0.9815 0.6894 0.3420 0.158 Uiso 1 1 calc R .
C2 C 1.1249(7) 0.7257(4) 0.4252(12) 0.159(3) Uani 1 1 d . U
H2 H 1.1326 0.7557 0.3593 0.191 Uiso 1 1 calc R .
C3 C 1.2005(7) 0.7211(4) 0.5255(13) 0.150(3) Uani 1 1 d . U
H3 H 1.2601 0.7475 0.5277 0.181 Uiso 1 1 calc R .
C4 C 1.1929(5) 0.6786(4) 0.6255(9) 0.134(2) Uani 1 1 d . U
H4 H 1.2466 0.6756 0.6954 0.160 Uiso 1 1 calc R .
C5 C 1.1029(5) 0.6396(3) 0.6206(7) 0.1144(17) Uani 1 1 d . U
H5 H 1.0964 0.6101 0.6876 0.137 Uiso 1 1 calc R .
C6 C 1.0238(4) 0.6447(2) 0.5173(6) 0.0960(14) Uani 1 1 d . U
C7 C 0.8465(4) 0.6156(2) 0.5888(6) 0.0972(14) Uani 1 1 d . .
C8 C 0.7628(4) 0.5650(2) 0.5555(5) 0.0890(13) Uani 1 1 d . .
H8 H 0.7579 0.5372 0.6323 0.107 Uiso 1 1 calc R .
C9 C 0.8048(4) 0.52875(18) 0.4418(5) 0.0881(13) Uani 1 1 d . .
H9 H 0.8091 0.4838 0.4643 0.106 Uiso 1 1 calc R .
C10 C 0.9141(4) 0.5536(2) 0.4281(6) 0.0914(13) Uani 1 1 d . .
C11 C 0.7365(4) 0.5375(2) 0.3076(5) 0.0984(14) Uani 1 1 d . .
H11A H 0.7780 0.5246 0.2355 0.118 Uiso 1 1 calc R .
H11B H 0.6734 0.5108 0.3056 0.118 Uiso 1 1 calc R .
C12 C 0.7020(4) 0.6049(2) 0.2868(5) 0.0923(13) Uani 1 1 d . .
C13 C 0.6616(3) 0.63229(18) 0.3881(5) 0.0795(11) Uani 1 1 d . U
C14 C 0.6517(4) 0.5930(2) 0.5106(6) 0.0929(14) Uani 1 1 d . U
H14 H 0.6060 0.5571 0.4815 0.111 Uiso 1 1 calc R .
C15 C 0.7205(5) 0.6393(3) 0.1613(7) 0.1127(17) Uani 1 1 d . .
C16 C 0.8376(8) 0.6523(6) -0.0029(9) 0.190(4) Uani 1 1 d D U
H16A H 0.7922 0.6357 -0.0780 0.228 Uiso 1 1 calc R .
H16B H 0.8252 0.6974 0.0022 0.228 Uiso 1 1 calc R .
C17 C 0.9454(8) 0.6407(8) -0.0204(13) 0.250(6) Uani 1 1 d D U
H17A H 0.9603 0.6545 -0.1076 0.376 Uiso 1 1 calc GR .
H17B H 0.9597 0.5963 -0.0115 0.376 Uiso 1 1 calc GR .
H17C H 0.9903 0.6634 0.0457 0.376 Uiso 1 1 calc GR .
C18 C 0.5928(4) 0.6275(2) 0.6153(6) 0.1028(15) Uani 1 1 d . .
H18 H 0.6404 0.6613 0.6514 0.123 Uiso 1 1 calc R .
C19 C 0.5703(6) 0.5848(3) 0.7326(6) 0.1209(19) Uani 1 1 d . .
H19A H 0.5338 0.5474 0.6994 0.181 Uiso 1 1 calc GR .
H19B H 0.5261 0.6070 0.7902 0.181 Uiso 1 1 calc GR .
H19C H 0.6370 0.5734 0.7816 0.181 Uiso 1 1 calc GR .
C20 C 0.4944(4) 0.65906(19) 0.5430(6) 0.0950(14) Uani 1 1 d . .
H20 H 0.4528 0.6786 0.6098 0.114 Uiso 1 1 calc R .
C21 C 0.5181(4) 0.7098(2) 0.4402(7) 0.1016(16) Uani 1 1 d . .
H21 H 0.5087 0.7520 0.4772 0.122 Uiso 1 1 calc R .
C22 C 0.6318(4) 0.7023(2) 0.4001(7) 0.1049(16) Uani 1 1 d . .
H22A H 0.6819 0.7224 0.4662 0.126 Uiso 1 1 calc R .
H22B H 0.6375 0.7232 0.3153 0.126 Uiso 1 1 calc R .
C23 C 0.4213(4) 0.6130(2) 0.4607(6) 0.0912(13) Uani 1 1 d . .
C24 C 0.4383(4) 0.6992(2) 0.3231(7) 0.1022(16) Uani 1 1 d . .
C25 C 0.3295(4) 0.6087(2) 0.2327(6) 0.0960(14) Uani 1 1 d . U
C26 C 0.2282(4) 0.5872(2) 0.2488(6) 0.0993(14) Uani 1 1 d . U
H26 H 0.1998 0.5932 0.3300 0.119 Uiso 1 1 calc R .
C27 C 0.1677(5) 0.5570(3) 0.1473(7) 0.1233(19) Uani 1 1 d . U
H27 H 0.0999 0.5418 0.1614 0.148 Uiso 1 1 calc R .
C28 C 0.2059(7) 0.5493(4) 0.0268(9) 0.154(3) Uani 1 1 d . U
H28 H 0.1645 0.5294 -0.0422 0.185 Uiso 1 1 calc R .
C29 C 0.3071(8) 0.5713(5) 0.0080(9) 0.162(3) Uani 1 1 d . U
H29 H 0.3338 0.5666 -0.0746 0.194 Uiso 1 1 calc R .
C30 C 0.3694(6) 0.6003(3) 0.1114(8) 0.131(2) Uani 1 1 d . U
H30 H 0.4383 0.6141 0.0986 0.157 Uiso 1 1 calc R .

loop_
_atom_site_aniso_label
_atom_site_aniso_U_11
_atom_site_aniso_U_22
_atom_site_aniso_U_33
_atom_site_aniso_U_23
_atom_site_aniso_U_13
_atom_site_aniso_U_12
O1 0.105(3) 0.125(3) 0.146(3) -0.042(3) 0.025(2) -0.014(2)
O2 0.115(3) 0.088(2) 0.133(3) -0.0002(19) 0.037(2) 0.0076(18)
O3 0.148(4) 0.148(4) 0.154(4) 0.052(3) 0.046(3) 0.042(3)
O4 0.135(4) 0.192(5) 0.137(4) 0.074(3) 0.047(3) 0.034(3)
O5 0.114(3) 0.0701(17) 0.140(3) 0.0166(18) 0.010(2) -0.0116(16)
O6 0.124(3) 0.097(2) 0.189(4) 0.056(3) 0.012(3) -0.004(2)
N1 0.079(2) 0.080(2) 0.114(3) 0.000(2) 0.013(2) 0.0002(18)
N2 0.092(3) 0.0639(19) 0.120(3) 0.006(2) 0.021(2) -0.0017(17)
C1 0.113(4) 0.122(4) 0.162(6) 0.038(4) 0.023(4) -0.008(3)
C2 0.131(6) 0.120(5) 0.232(10) 0.039(6) 0.044(6) -0.016(4)
C3 0.107(5) 0.119(5) 0.231(10) -0.037(6) 0.043(6) -0.015(4)
C4 0.090(4) 0.148(6) 0.162(7) -0.045(5) 0.007(4) -0.001(4)
C5 0.092(4) 0.113(4) 0.138(5) -0.015(3) 0.012(3) 0.008(3)
C6 0.075(3) 0.086(3) 0.128(4) -0.003(3) 0.013(3) 0.006(2)
C7 0.087(3) 0.089(3) 0.116(4) 0.002(3) 0.013(3) 0.002(2)
C8 0.090(3) 0.072(2) 0.106(3) 0.003(2) 0.015(2) -0.001(2)
C9 0.094(3) 0.060(2) 0.111(4) 0.012(2) 0.013(3) 0.007(2)
C10 0.095(3) 0.065(2) 0.115(4) 0.012(2) 0.016(3) 0.009(2)
C11 0.110(4) 0.075(3) 0.111(4) -0.001(2) 0.017(3) -0.001(2)
C12 0.097(3) 0.078(3) 0.102(4) 0.009(2) 0.015(3) 0.000(2)
C13 0.079(3) 0.061(2) 0.098(3) 0.003(2) 0.009(2) -0.0033(18)
C14 0.085(3) 0.070(2) 0.125(4) -0.007(2) 0.017(3) -0.006(2)
C15 0.103(4) 0.111(4) 0.126(5) 0.015(3) 0.018(3) 0.013(3)
C16 0.175(8) 0.269(11) 0.135(6) 0.079(7) 0.061(6) 0.101(8)
C17 0.159(9) 0.389(18) 0.206(11) 0.109(11) 0.029(8) -0.032(10)
C18 0.106(4) 0.085(3) 0.119(4) -0.014(3) 0.017(3) -0.005(3)
C19 0.143(5) 0.118(4) 0.106(4) 0.014(3) 0.037(4) 0.013(4)
C20 0.090(3) 0.065(2) 0.131(4) -0.007(2) 0.016(3) 0.003(2)
C21 0.087(3) 0.059(2) 0.160(5) -0.013(3) 0.021(3) 0.001(2)
C22 0.098(4) 0.076(3) 0.142(5) 0.002(3) 0.018(3) -0.009(2)
C23 0.089(3) 0.065(2) 0.121(4) 0.000(2) 0.022(3) 0.006(2)
C24 0.098(4) 0.068(2) 0.144(5) 0.017(3) 0.030(3) 0.003(2)
C25 0.092(3) 0.083(3) 0.113(4) 0.005(3) 0.013(3) 0.002(2)
C26 0.094(3) 0.093(3) 0.111(4) 0.005(3) 0.014(3) -0.002(3)
C27 0.114(4) 0.131(5) 0.126(5) -0.005(4) 0.015(4) -0.016(3)
C28 0.147(6) 0.180(7) 0.136(6) -0.034(5) 0.012(5) -0.035(5)
C29 0.159(7) 0.202(8) 0.131(6) -0.024(6) 0.045(5) -0.025(6)
C30 0.118(5) 0.145(5) 0.133(5) -0.017(4) 0.025(4) -0.024(4)

loop_
_atom_type_symbol
_atom_type_description
_atom_type_scat_dispersion_real
_atom_type_scat_dispersion_imag
_atom_type_scat_source
C C 0.0181 0.0091 'International Tables Vol C Tables 4.2.6.8 and 6.1.1.4'
H H 0.0000 0.0000 'International Tables Vol C Tables 4.2.6.8 and 6.1.1.4'
N N 0.0311 0.0180 'International Tables Vol C Tables 4.2.6.8 and 6.1.1.4'
O O 0.0492 0.0322 'International Tables Vol C Tables 4.2.6.8 and 6.1.1.4'

loop_
_exptl_crystal_face_index_h
_exptl_crystal_face_index_k
_exptl_crystal_face_index_l
_exptl_crystal_face_perp_dist
0 4 -6 0.0788
-1 -5 6 0.0574
-1 13 2 0.1728
8 0 0 0.2342
1 -13 -2 0.2052
-8 0 0 0.1820
0 -8 -5 0.1440
0 7 -5 0.0744
5 9 3 0.2711

loop_
_geom_angle_atom_site_label_1
_geom_angle_atom_site_label_2
_geom_angle_atom_site_label_3
_geom_angle
C15 O4 C16 115.5(5)
C7 N1 C6 123.7(4)
C7 N1 C10 112.2(4)
C10 N1 C6 124.0(4)
C23 N2 C24 111.8(4)
C23 N2 C25 124.3(4)
C24 N2 C25 123.9(5)
C2 C1 H1 121.8
C6 C1 H1 121.8
C6 C1 C2 116.4(7)
C1 C2 H2 118.8
C3 C2 C1 122.5(8)
C3 C2 H2 118.8
C2 C3 H3 119.3
C2 C3 C4 121.3(7)
C4 C3 H3 119.3
C3 C4 H4 120.7
C3 C4 C5 118.5(7)
C5 C4 H4 120.7
C4 C5 H5 119.9
C6 C5 C4 120.3(7)
C6 C5 H5 119.9
C1 C6 N1 119.0(5)
C5 C6 N1 120.0(5)
C5 C6 C1 121.0(6)
O1 C7 N1 123.4(5)
O1 C7 C8 128.1(5)
N1 C7 C8 108.5(5)
C7 C8 H8 110.1
C7 C8 C14 112.2(4)
C9 C8 C7 104.3(4)
C9 C8 H8 110.1
C9 C8 C14 109.8(4)
C14 C8 H8 110.1
C8 C9 H9 109.6
C8 C9 C11 113.6(4)
C10 C9 C8 106.1(4)
C10 C9 H9 109.6
C10 C9 C11 108.4(4)
C11 C9 H9 109.6
O2 C10 N1 123.3(5)
O2 C10 C9 128.4(5)
N1 C10 C9 108.4(4)
C9 C11 H11A 109.3
C9 C11 H11B 109.3
H11A C11 H11B 108.0
C12 C11 C9 111.5(4)
C12 C11 H11A 109.3
C12 C11 H11B 109.3
C13 C12 C11 116.0(4)
C13 C12 C15 122.7(4)
C15 C12 C11 121.2(5)
C12 C13 C14 117.3(4)
C12 C13 C22 126.9(4)
C14 C13 C22 115.5(4)
C8 C14 H14 105.9
C13 C14 C8 108.3(4)
C13 C14 H14 105.9
C13 C14 C18 112.6(4)
C18 C14 C8 117.4(4)
C18 C14 H14 105.9
O3 C15 O4 123.4(6)
O3 C15 C12 126.0(6)
O4 C15 C12 110.5(5)
O4 C16 H16A 109.9
O4 C16 H16B 109.9
H16A C16 H16B 108.3
C17 C16 O4 109.1(7)
C17 C16 H16A 109.9
C17 C16 H16B 109.9
C16 C17 H17A 109.5
C16 C17 H17B 109.5
C16 C17 H17C 109.5
H17A C17 H17B 109.5
H17A C17 H17C 109.5
H17B C17 H17C 109.5
C14 C18 H18 107.0
C14 C18 C19 112.6(4)
C19 C18 H18 107.0
C20 C18 C14 107.4(4)
C20 C18 H18 107.0
C20 C18 C19 115.4(5)
C18 C19 H19A 109.5
C18 C19 H19B 109.5
C18 C19 H19C 109.5
H19A C19 H19B 109.5
H19A C19 H19C 109.5
H19B C19 H19C 109.5
C18 C20 H20 108.3
C18 C20 C21 115.5(4)
C18 C20 C23 113.3(4)
C21 C20 H20 108.3
C23 C20 H20 108.3
C23 C20 C21 102.9(4)
C20 C21 H21 110.1
C22 C21 C20 110.4(4)
C22 C21 H21 110.1
C24 C21 C20 105.7(4)
C24 C21 H21 110.1
C24 C21 C22 110.4(5)
C13 C22 H22A 109.4
C13 C22 H22B 109.4
C21 C22 C13 111.1(4)
C21 C22 H22A 109.4
C21 C22 H22B 109.4
H22A C22 H22B 108.0
O5 C23 N2 123.3(5)
O5 C23 C20 127.7(5)
N2 C23 C20 109.0(4)
O6 C24 N2 123.0(6)
O6 C24 C21 128.7(5)
N2 C24 C21 108.2(5)
C26 C25 N2 122.5(5)
C26 C25 C30 118.5(6)
C30 C25 N2 119.0(5)
C25 C26 H26 119.4
C25 C26 C27 121.3(6)
C27 C26 H26 119.4
C26 C27 H27 119.7
C28 C27 C26 120.5(7)
C28 C27 H27 119.7
C27 C28 H28 120.5
C27 C28 C29 119.1(7)
C29 C28 H28 120.4
C28 C29 H29 119.8
C28 C29 C30 120.5(8)
C30 C29 H29 119.8
C25 C30 C29 120.1(7)
C25 C30 H30 120.0
C29 C30 H30 120.0

loop_
_geom_bond_atom_site_label_1
_geom_bond_atom_site_label_2
_geom_bond_distance
O1 C7 1.203(6)
O2 C10 1.207(6)
O3 C15 1.182(7)
O4 C15 1.302(7)
O4 C16 1.443(9)
O5 C23 1.200(5)
O6 C24 1.189(7)
N1 C6 1.420(6)
N1 C7 1.381(7)
N1 C10 1.396(6)
N2 C23 1.395(7)
N2 C24 1.401(6)
N2 C25 1.403(7)
C1 H1 0.9300
C1 C2 1.409(11)
C1 C6 1.380(8)
C2 H2 0.9300
C2 C3 1.323(13)
C3 H3 0.9300
C3 C4 1.361(12)
C4 H4 0.9300
C4 C5 1.393(9)
C5 H5 0.9300
C5 C6 1.373(8)
C7 C8 1.514(7)
C8 H8 0.9800
C8 C9 1.512(7)
C8 C14 1.541(7)
C9 H9 0.9800
C9 C10 1.483(7)
C9 C11 1.543(7)
C11 H11A 0.9700
C11 H11B 0.9700
C11 C12 1.499(7)
C12 C13 1.315(7)
C12 C15 1.495(8)
C13 C14 1.503(7)
C13 C22 1.538(6)
C14 H14 0.9800
C14 C18 1.527(7)
C16 H16A 0.9700
C16 H16B 0.9700
C16 C17 1.397(11)
C17 H17A 0.9600
C17 H17B 0.9600
C17 H17C 0.9600
C18 H18 0.9800
C18 C19 1.535(8)
C18 C20 1.525(8)
C19 H19A 0.9600
C19 H19B 0.9600
C19 H19C 0.9600
C20 H20 0.9800
C20 C21 1.541(7)
C20 C23 1.529(7)
C21 H21 0.9800
C21 C22 1.521(7)
C21 C24 1.491(8)
C22 H22A 0.9700
C22 H22B 0.9700
C25 C26 1.370(7)
C25 C30 1.373(9)
C26 H26 0.9300
C26 C27 1.373(8)
C27 H27 0.9300
C27 C28 1.355(10)
C28 H28 0.9300
C28 C29 1.377(12)
C29 H29 0.9300
C29 C30 1.386(11)
C30 H30 0.9300

loop_
_exptl_oxdiff_crystal_face_indexfrac_h
_exptl_oxdiff_crystal_face_indexfrac_k
_exptl_oxdiff_crystal_face_indexfrac_l
_exptl_oxdiff_crystal_face_x
_exptl_oxdiff_crystal_face_y
_exptl_oxdiff_crystal_face_z
0.0990 3.6433 -6.2903 -0.7924 0.6058 -0.0716
-0.5549 -4.5720 6.1717 0.7947 -0.6068 -0.0193
-0.5670 13.0377 2.0540 -0.4144 -0.5345 0.7366
8.1014 -0.2265 -0.2879 0.4717 0.6244 0.6227
0.7010 -13.0244 -2.0561 0.4217 0.5442 -0.7253
-8.1009 0.3672 0.3098 -0.4757 -0.6296 -0.6142
-0.0114 -8.0064 -4.9926 -0.1436 0.7024 -0.6431
-0.0006 6.9965 -5.0188 -0.8212 0.3919 0.1538
5.0045 8.9998 2.9893 0.1991 -0.1454 1.0078
